data_4504584
loop_
_publ_author_name
'Hosseini, Ali'
'Hodgson, Michael C.'
'Tham, Fook S.'
'Reed, Christopher A.'
'Boyd, Peter D. W.'

_publ_section_title
;
 Tapes, Sheets, and Prisms. Identification of the Weak C&#x2212;F
 Interactions that Steer Fullerene&#x2212;Porphyrin Cocrystallization
;
_journal_issue 2
_journal_name_full 'Crystal Growth &amp; Design'
_journal_page_first 397
_journal_paper_doi 10.1021/cg050352n
_journal_volume 6
_journal_year 2006
_chemical_formula_moiety '2(C44 H10 N4 F20), 4(C8 H10), 2(C8)'
_chemical_formula_sum 'C136 H60 F40 N8'
_chemical_formula_weight 2565.92
_chemical_name_systematic
;
 ?
;
_space_group_IT_number 14
_symmetry_cell_setting monoclinic
_symmetry_space_group_name_Hall '-P 2ybc'
_symmetry_space_group_name_H-M 'P 1 21/c 1'
_atom_sites_solution_hydrogens geom
_atom_sites_solution_primary direct
_atom_sites_solution_secondary difmap
_audit_creation_method SHELXL-97
_cell_angle_alpha 90.0000(10)
_cell_angle_beta 107.4010(10)
_cell_angle_gamma 90.0000(10)
_cell_formula_units_Z 1
_cell_length_a 7.16440(10)
_cell_length_b 24.8612(4)
_cell_length_c 16.7746(3)
_cell_measurement_reflns_used 6286
_cell_measurement_temperature 87
_cell_measurement_theta_max 26.1
_cell_measurement_theta_min 1.5
_cell_volume 2851.08(8)
_computing_structure_refinement 'SHELXL-97 (Sheldrick, 1997)'
_diffrn_ambient_temperature 293(2)
_diffrn_measured_fraction_theta_full 0.963
_diffrn_measured_fraction_theta_max 0.963
_diffrn_radiation_monochromator graphite
_diffrn_radiation_source 'fine-focus sealed tube'
_diffrn_radiation_type MoK\a
_diffrn_radiation_wavelength 0.71073
_diffrn_reflns_av_R_equivalents 0.1122
_diffrn_reflns_av_sigmaI/netI 0.0788
_diffrn_reflns_limit_h_max 8
_diffrn_reflns_limit_h_min -8
_diffrn_reflns_limit_k_max 30
_diffrn_reflns_limit_k_min 0
_diffrn_reflns_limit_l_max 20
_diffrn_reflns_limit_l_min 0
_diffrn_reflns_number 5444
_diffrn_reflns_theta_full 26.09
_diffrn_reflns_theta_max 26.09
_diffrn_reflns_theta_min 1.51
_exptl_absorpt_coefficient_mu 0.134
_exptl_absorpt_correction_T_max 0.9720
_exptl_absorpt_correction_T_min 0.9291
_exptl_absorpt_correction_type empirical
_exptl_absorpt_process_details 'XABS2; Parkin, 1995'
_exptl_crystal_colour brown
_exptl_crystal_density_diffrn 1.494
_exptl_crystal_density_method 'not measured'
_exptl_crystal_description needle
_exptl_crystal_F_000 1292
_exptl_crystal_size_max 0.28
_exptl_crystal_size_mid 0.2
_exptl_crystal_size_min 0.14
_refine_diff_density_max 0.722
_refine_diff_density_min -0.645
_refine_diff_density_rms 0.075
_refine_ls_extinction_method none
_refine_ls_goodness_of_fit_ref 1.035
_refine_ls_hydrogen_treatment mixed
_refine_ls_matrix_type full
_refine_ls_number_parameters 455
_refine_ls_number_reflns 5444
_refine_ls_number_restraints 0
_refine_ls_restrained_S_all 1.035
_refine_ls_R_factor_all 0.0960
_refine_ls_R_factor_gt 0.0713
_refine_ls_shift/su_max 0.022
_refine_ls_shift/su_mean 0.002
_refine_ls_structure_factor_coef Fsqd
_refine_ls_weighting_details 'calc w=1/[\s^2^(Fo^2^)+(0.0969P)^2^+2.1418P] where P=(Fo^2^+2Fc^2^)/3'
_refine_ls_weighting_scheme calc
_refine_ls_wR_factor_gt 0.1872
_refine_ls_wR_factor_ref 0.2026
_reflns_number_gt 3884
_reflns_number_total 5444
_reflns_threshold_expression >2sigma(I)
_cod_data_source_file cg050352nsi20050720_075024.cif
_cod_data_source_block xabs2
_cod_depositor_comments
;
The following automatic conversions were performed:

'_symmetry_cell_setting' value 'Monoclinic' changed to 'monoclinic'
according to /home/saulius/struct/CIF-dictionaries/cif_core.dic
dictionary named 'cif_core.dic' version 2.4.1 from
2010-06-29.

'_exptl_absorpt_correction_type' value 'Empirical'
changed to 'empirical' according to
/home/saulius/struct/CIF-dictionaries/cif_core.dic dictionary named
'cif_core.dic' version 2.4.1 from 2010-06-29.

Automatic conversion script
Id: cif_fix_values 1715 2011-07-08 13:25:40Z adriana 
;
_cod_original_sg_symbol_H-M P21/c
_cod_database_code 4504584

loop_
_symmetry_equiv_pos_as_xyz
'x, y, z'
'-x, y+1/2, -z+1/2'
'-x, -y, -z'
'x, -y-1/2, z-1/2'

loop_
_atom_site_label
_atom_site_type_symbol
_atom_site_fract_x
_atom_site_fract_y
_atom_site_fract_z
_atom_site_U_iso_or_equiv
_atom_site_adp_type
_atom_site_occupancy
_atom_site_symmetry_multiplicity
_atom_site_calc_flag
_atom_site_refinement_flags
F8 F 0.5139(3) 0.57249(8) 0.05342(10) 0.0399(5) Uani 1 1 d .
F10 F 0.5848(3) 0.55969(9) -0.21438(11) 0.0427(5) Uani 1 1 d .
F5 F -0.3490(3) 0.69681(7) -0.59816(13) 0.0415(5) Uani 1 1 d .
F1 F 0.3385(3) 0.69775(8) -0.52758(13) 0.0425(5) Uani 1 1 d .
F6 F -0.0197(3) 0.51895(8) -0.17160(11) 0.0394(5) Uani 1 1 d .
F7 F 0.1358(3) 0.54080(8) -0.00714(11) 0.0435(5) Uani 1 1 d .
F2 F 0.3309(3) 0.80450(8) -0.55618(15) 0.0525(6) Uani 1 1 d .
F9 F 0.7375(3) 0.58104(9) -0.04947(12) 0.0476(5) Uani 1 1 d .
F4 F -0.3558(3) 0.80262(8) -0.63072(17) 0.0579(6) Uani 1 1 d .
F3 F -0.0149(4) 0.85667(8) -0.61035(15) 0.0576(6) Uani 1 1 d .
N2 N 0.0815(4) 0.45390(10) -0.39221(15) 0.0242(5) Uani 1 1 d .
N1 N 0.0862(4) 0.56748(10) -0.43007(14) 0.0255(5) Uani 1 1 d .
C1 C 0.1606(4) 0.57077(12) -0.34445(17) 0.0257(6) Uani 1 1 d .
C5 C 0.0002(4) 0.63498(11) -0.54261(17) 0.0245(6) Uani 1 1 d .
C17 C -0.0048(4) 0.69374(11) -0.56055(17) 0.0253(6) Uani 1 1 d .
C10 C 0.1929(4) 0.52697(12) -0.28982(17) 0.0247(6) Uani 1 1 d .
C12 C 0.1678(4) 0.53413(12) -0.14340(18) 0.0282(7) Uani 1 1 d .
C4 C 0.0728(4) 0.61931(12) -0.45860(17) 0.0255(6) Uani 1 1 d .
C11 C 0.2776(4) 0.53871(11) -0.19847(17) 0.0257(6) Uani 1 1 d .
C13 C 0.2457(5) 0.54547(12) -0.05888(18) 0.0299(7) Uani 1 1 d .
C7 C 0.1355(4) 0.38331(12) -0.30255(17) 0.0266(6) Uani 1 1 d .
H7 H 0.1417 0.3483 -0.2824 0.032 Uiso 1 1 calc R
C15 C 0.5498(5) 0.56598(13) -0.08048(19) 0.0322(7) Uani 1 1 d .
C6 C 0.0686(4) 0.39948(12) -0.38876(17) 0.0247(6) Uani 1 1 d .
C2 C 0.1941(5) 0.62623(12) -0.31934(18) 0.0295(7) Uani 1 1 d .
H2 H 0.2433 0.6389 -0.2649 0.035 Uiso 1 1 calc R
C22 C 0.1650(5) 0.72318(13) -0.55095(18) 0.0300(7) Uani 1 1 d .
C8 C 0.1876(4) 0.42818(12) -0.25628(18) 0.0281(7) Uani 1 1 d .
H8 H 0.2361 0.4297 -0.1983 0.034 Uiso 1 1 calc R
C18 C -0.1783(5) 0.72230(12) -0.58717(19) 0.0303(7) Uani 1 1 d .
C16 C 0.4695(5) 0.55495(13) -0.16486(18) 0.0300(7) Uani 1 1 d .
C9 C 0.1553(4) 0.47321(12) -0.31198(17) 0.0250(6) Uani 1 1 d .
C21 C 0.1633(5) 0.77748(13) -0.5655(2) 0.0359(8) Uani 1 1 d .
C19 C -0.1837(5) 0.77679(13) -0.6035(2) 0.0372(8) Uani 1 1 d .
C14 C 0.4364(5) 0.56139(12) -0.02831(17) 0.0288(7) Uani 1 1 d .
C3 C 0.1412(5) 0.65609(12) -0.38891(17) 0.0292(7) Uani 1 1 d .
H3 H 0.1472 0.6934 -0.3919 0.035 Uiso 1 1 calc R
C20 C -0.0114(6) 0.80438(13) -0.5921(2) 0.0389(8) Uani 1 1 d .
C25 C 0.9962(8) 0.25526(16) 0.7809(2) 0.0581(12) Uani 1 1 d .
H25 H 0.9873 0.2257 0.7459 0.070 Uiso 1 1 calc R
C28 C 1.0161(6) 0.34131(19) 0.8838(2) 0.0554(11) Uani 1 1 d .
H28 H 1.0218 0.3707 0.9188 0.066 Uiso 1 1 calc R
C27 C 1.1763(7) 0.31112(18) 0.8931(2) 0.0553(11) Uani 1 1 d .
H27 H 1.2914 0.3198 0.9344 0.066 Uiso 1 1 calc R
C26 C 1.1721(8) 0.2666(2) 0.8413(3) 0.0717(14) Uani 1 1 d .
C41 C 1.3484(15) 0.2327(4) 0.8487(5) 0.211(6) Uani 1 1 d .
H41A H 1.4561 0.2459 0.8936 0.316 Uiso 1 1 calc R
H41B H 1.3816 0.2342 0.7974 0.316 Uiso 1 1 calc R
H41C H 1.3209 0.1962 0.8600 0.316 Uiso 1 1 calc R
C24 C 0.8390(7) 0.2866(2) 0.7728(3) 0.0755(17) Uani 1 1 d .
H24 H 0.7230 0.2789 0.7313 0.091 Uiso 1 1 calc R
C23 C 0.8464(7) 0.3298(3) 0.8245(3) 0.0893(19) Uani 1 1 d .
C40 C 0.6667(12) 0.3637(6) 0.8145(6) 0.273(9) Uani 1 1 d .
H40A H 0.5607 0.3497 0.7697 0.410 Uiso 1 1 calc R
H40B H 0.6932 0.4001 0.8019 0.410 Uiso 1 1 calc R
H40C H 0.6315 0.3630 0.8654 0.410 Uiso 1 1 calc R
C32 C 0.6173(12) 0.4357(4) 0.6532(5) 0.055(2) Uani 0.50 1 d P
C33 C 0.424(4) 0.4631(12) 0.439(3) 0.087(12) Uani 0.50 1 d P
C34 C 0.572(4) 0.485(2) 0.5794(12) 0.093(15) Uani 0.50 1 d P
C30 C 0.490(5) 0.4454(12) 0.518(2) 0.077(8) Uani 0.50 1 d P
C35 C 0.3631(12) 0.4026(3) 0.4022(5) 0.055(2) Uani 0.50 1 d P
C37 C 0.439(3) 0.4488(9) 0.478(4) 0.104(14) Uani 0.50 1 d P
C38 C 0.545(3) 0.4620(19) 0.561(2) 0.074(10) Uani 0.50 1 d P
C31 C 0.606(3) 0.5112(16) 0.5853(19) 0.091(11) Uani 0.50 1 d P
H1 H 0.044(10) 0.470(3) -0.435(4) 0.14(3) Uiso 1 1 d .

loop_
_atom_site_aniso_label
_atom_site_aniso_U_11
_atom_site_aniso_U_22
_atom_site_aniso_U_33
_atom_site_aniso_U_23
_atom_site_aniso_U_13
_atom_site_aniso_U_12
F8 0.0535(13) 0.0510(11) 0.0095(8) -0.0059(8) 0.0008(8) 0.0008(9)
F10 0.0341(11) 0.0742(14) 0.0231(10) -0.0029(9) 0.0138(9) -0.0070(9)
F5 0.0310(10) 0.0444(10) 0.0535(13) 0.0058(9) 0.0195(10) -0.0013(8)
F1 0.0303(10) 0.0527(11) 0.0442(12) 0.0056(9) 0.0107(9) -0.0022(8)
F6 0.0337(11) 0.0655(13) 0.0197(9) -0.0067(9) 0.0093(8) -0.0058(9)
F7 0.0512(13) 0.0665(13) 0.0194(9) -0.0030(9) 0.0207(9) -0.0015(10)
F2 0.0502(13) 0.0510(12) 0.0604(15) -0.0032(10) 0.0227(11) -0.0180(10)
F9 0.0365(12) 0.0764(14) 0.0238(10) -0.0077(10) -0.0001(9) -0.0120(10)
F4 0.0508(13) 0.0459(12) 0.0852(18) 0.0143(11) 0.0326(13) 0.0158(10)
F3 0.0747(16) 0.0335(10) 0.0767(17) 0.0052(10) 0.0409(14) -0.0014(10)
N2 0.0270(14) 0.0352(13) 0.0110(12) -0.0019(10) 0.0064(11) 0.0000(10)
N1 0.0285(13) 0.0362(13) 0.0129(12) 0.0011(10) 0.0076(10) 0.0021(10)
C1 0.0273(16) 0.0361(15) 0.0156(14) -0.0013(12) 0.0092(12) 0.0013(12)
C5 0.0259(15) 0.0354(15) 0.0143(14) -0.0014(11) 0.0091(12) 0.0001(12)
C17 0.0299(16) 0.0360(15) 0.0138(14) -0.0032(11) 0.0122(13) -0.0039(12)
C10 0.0217(15) 0.0413(16) 0.0114(14) -0.0010(12) 0.0051(12) 0.0020(12)
C12 0.0281(17) 0.0369(16) 0.0186(15) -0.0020(12) 0.0052(13) -0.0004(12)
C4 0.0269(16) 0.0362(15) 0.0158(14) -0.0011(12) 0.0103(12) 0.0007(12)
C11 0.0305(16) 0.0329(15) 0.0128(14) -0.0010(11) 0.0052(13) 0.0036(12)
C13 0.0406(19) 0.0373(16) 0.0147(15) -0.0003(12) 0.0128(14) 0.0048(13)
C7 0.0300(16) 0.0339(15) 0.0176(14) 0.0024(12) 0.0097(13) 0.0013(12)
C15 0.0318(18) 0.0412(17) 0.0187(15) -0.0024(13) 0.0000(14) -0.0020(13)
C6 0.0251(15) 0.0368(15) 0.0155(14) -0.0011(11) 0.0108(12) -0.0006(12)
C2 0.0367(18) 0.0389(16) 0.0117(14) -0.0043(12) 0.0056(13) -0.0018(13)
C22 0.0292(17) 0.0441(17) 0.0171(15) 0.0009(13) 0.0075(13) 0.0002(13)
C8 0.0305(17) 0.0420(17) 0.0119(14) 0.0016(12) 0.0067(13) 0.0005(13)
C18 0.0329(17) 0.0388(16) 0.0240(16) -0.0007(13) 0.0159(14) -0.0018(13)
C16 0.0316(18) 0.0430(17) 0.0159(14) -0.0017(12) 0.0077(13) -0.0012(13)
C9 0.0238(15) 0.0405(16) 0.0114(13) -0.0003(12) 0.0061(12) 0.0000(12)
C21 0.040(2) 0.0419(18) 0.0307(18) -0.0060(14) 0.0186(16) -0.0138(15)
C19 0.040(2) 0.0399(17) 0.039(2) 0.0030(15) 0.0227(17) 0.0071(14)
C14 0.0359(18) 0.0363(16) 0.0102(13) -0.0029(11) 0.0008(13) 0.0023(13)
C3 0.0379(18) 0.0352(15) 0.0149(14) -0.0026(12) 0.0084(13) 0.0002(13)
C20 0.055(2) 0.0320(16) 0.039(2) -0.0008(14) 0.0275(18) -0.0009(15)
C25 0.098(4) 0.057(2) 0.029(2) -0.0011(17) 0.035(2) -0.021(2)
C28 0.059(3) 0.082(3) 0.029(2) -0.0157(19) 0.018(2) -0.012(2)
C27 0.059(3) 0.081(3) 0.0188(18) 0.0032(18) 0.0015(18) -0.010(2)
C26 0.099(4) 0.074(3) 0.036(2) 0.022(2) 0.011(3) 0.030(3)
C41 0.246(12) 0.238(10) 0.087(5) -0.024(6) -0.043(6) 0.186(10)
C24 0.057(3) 0.140(5) 0.040(2) -0.043(3) 0.031(2) -0.046(3)
C23 0.047(3) 0.166(6) 0.056(3) -0.057(3) 0.016(2) 0.004(3)
C40 0.091(6) 0.51(2) 0.173(9) -0.223(12) -0.031(6) 0.128(9)
C32 0.047(5) 0.082(6) 0.039(5) 0.018(4) 0.018(4) 0.011(4)
C33 0.088(15) 0.057(12) 0.17(3) -0.056(13) 0.11(2) -0.037(11)
C34 0.029(9) 0.23(4) 0.015(7) -0.057(15) 0.002(6) -0.011(14)
C30 0.064(15) 0.101(16) 0.088(17) 0.071(13) 0.055(14) 0.053(12)
C35 0.048(5) 0.067(5) 0.059(5) -0.010(4) 0.031(4) -0.001(4)
C37 0.044(9) 0.037(7) 0.25(4) 0.061(16) 0.076(17) 0.012(8)
C38 0.023(8) 0.17(3) 0.029(10) 0.058(14) 0.005(8) 0.017(11)
C31 0.036(8) 0.14(2) 0.089(17) -0.100(17) 0.006(8) -0.018(10)

loop_
_atom_type_symbol
_atom_type_description
_atom_type_scat_dispersion_real
_atom_type_scat_dispersion_imag
_atom_type_scat_source
C C 0.0033 0.0016 'International Tables Vol C Tables 4.2.6.8 and 6.1.1.4'
H H 0.0000 0.0000 'International Tables Vol C Tables 4.2.6.8 and 6.1.1.4'
N N 0.0061 0.0033 'International Tables Vol C Tables 4.2.6.8 and 6.1.1.4'
F F 0.0171 0.0103 'International Tables Vol C Tables 4.2.6.8 and 6.1.1.4'

loop_
_geom_angle_atom_site_label_1
_geom_angle_atom_site_label_2
_geom_angle_atom_site_label_3
_geom_angle
_geom_angle_site_symmetry_1
_geom_angle_site_symmetry_3
C6 N2 C9 108.5(2) . .
C4 N1 C1 105.9(2) . .
N1 C1 C10 125.1(3) . .
N1 C1 C2 109.9(2) . .
C10 C1 C2 125.0(3) . .
C6 C5 C4 126.1(3) 3_564 .
C6 C5 C17 116.9(2) 3_564 .
C4 C5 C17 117.0(3) . .
C18 C17 C22 116.0(3) . .
C18 C17 C5 122.2(3) . .
C22 C17 C5 121.8(3) . .
C9 C10 C1 126.3(3) . .
C9 C10 C11 116.6(3) . .
C1 C10 C11 117.1(3) . .
F6 C12 C11 119.8(3) . .
F6 C12 C13 118.2(3) . .
C11 C12 C13 121.9(3) . .
N1 C4 C5 125.4(3) . .
N1 C4 C3 109.9(2) . .
C5 C4 C3 124.7(3) . .
C16 C11 C12 116.5(3) . .
C16 C11 C10 121.6(3) . .
C12 C11 C10 121.9(3) . .
F7 C13 C14 119.8(3) . .
F7 C13 C12 120.6(3) . .
C14 C13 C12 119.6(3) . .
C8 C7 C6 107.4(3) . .
F9 C15 C14 119.6(3) . .
F9 C15 C16 120.8(3) . .
C14 C15 C16 119.5(3) . .
N2 C6 C5 125.9(3) . 3_564
N2 C6 C7 108.3(2) . .
C5 C6 C7 125.8(3) 3_564 .
C3 C2 C1 107.3(3) . .
F1 C22 C21 118.2(3) . .
F1 C22 C17 119.2(3) . .
C21 C22 C17 122.6(3) . .
C7 C8 C9 108.0(3) . .
F5 C18 C19 117.8(3) . .
F5 C18 C17 119.8(3) . .
C19 C18 C17 122.5(3) . .
F10 C16 C11 119.7(3) . .
F10 C16 C15 118.1(3) . .
C11 C16 C15 122.2(3) . .
N2 C9 C10 125.7(3) . .
N2 C9 C8 107.8(3) . .
C10 C9 C8 126.6(3) . .
F2 C21 C20 119.4(3) . .
F2 C21 C22 120.8(3) . .
C20 C21 C22 119.8(3) . .
F4 C19 C20 120.2(3) . .
F4 C19 C18 120.4(3) . .
C20 C19 C18 119.4(3) . .
F8 C14 C13 120.3(3) . .
F8 C14 C15 119.5(3) . .
C13 C14 C15 120.2(3) . .
C2 C3 C4 107.0(3) . .
F3 C20 C21 120.2(3) . .
F3 C20 C19 120.0(3) . .
C21 C20 C19 119.8(3) . .
C24 C25 C26 120.4(4) . .
C27 C28 C23 121.2(4) . .
C28 C27 C26 120.7(4) . .
C25 C26 C27 117.3(4) . .
C25 C26 C41 120.4(6) . .
C27 C26 C41 122.2(6) . .
C25 C24 C23 121.2(4) . .
C28 C23 C24 119.2(5) . .
C28 C23 C40 121.0(5) . .
C24 C23 C40 119.8(5) . .
C38 C32 C34 22.2(13) . .
C37 C33 C31 148(6) . 3_666
C37 C33 C34 133(5) . 3_666
C31 C33 C34 22(2) 3_666 3_666
C37 C33 C30 15(4) . .
C31 C33 C30 140(3) 3_666 .
C34 C33 C30 121(2) 3_666 .
C37 C33 C35 81(5) . .
C31 C33 C35 125(5) 3_666 .
C34 C33 C35 146(4) 3_666 .
C30 C33 C35 93(3) . .
C37 C33 C38 120(4) . 3_666
C31 C33 C38 34(2) 3_666 3_666
C34 C33 C38 12.8(9) 3_666 3_666
C30 C33 C38 108.6(17) . 3_666
C35 C33 C38 159(4) . 3_666
C37 C33 C38 32(3) . .
C31 C33 C38 123(3) 3_666 .
C34 C33 C38 102.8(15) 3_666 .
C30 C33 C38 18.7(18) . .
C35 C33 C38 111(4) . .
C38 C33 C38 90.0(14) 3_666 .
C38 C34 C31 159(6) . .
C38 C34 C33 140(4) . 3_666
C31 C34 C33 24(4) . 3_666
C38 C34 C30 18(3) . .
C31 C34 C30 144(5) . .
C33 C34 C30 122.4(19) 3_666 .
C38 C34 C32 72(5) . .
C31 C34 C32 126(4) . .
C33 C34 C32 148(3) 3_666 .
C30 C34 C32 89(3) . .
C38 C34 C37 124(4) . 3_666
C31 C34 C37 38(4) . 3_666
C33 C34 C37 16(2) 3_666 3_666
C30 C34 C37 106.7(18) . 3_666
C32 C34 C37 164(3) . 3_666
C38 C34 C37 33(2) . .
C31 C34 C37 129(5) . .
C33 C34 C37 106.7(15) 3_666 .
C30 C34 C37 15.9(8) . .
C32 C34 C37 105(3) . .
C37 C34 C37 91.2(18) 3_666 .
C37 C30 C38 143(7) . .
C37 C30 C33 16(3) . .
C38 C30 C33 130(4) . .
C37 C30 C34 129(5) . .
C38 C30 C34 14(3) . .
C33 C30 C34 116(2) . .
C37 C30 C31 27(4) . 3_666
C38 C30 C31 116(3) . 3_666
C33 C30 C31 14.0(9) . 3_666
C34 C30 C31 102.8(18) . 3_666
C37 C30 C31 118(5) . .
C38 C30 C31 25(2) . .
C33 C30 C31 104.5(19) . .
C34 C30 C31 11.8(19) . .
C31 C30 C31 91.4(16) 3_666 .
C33 C35 C37 25.2(11) . .
C30 C37 C33 149(7) . .
C30 C37 C31 141(6) . 3_666
C33 C37 C31 16(2) . 3_666
C30 C37 C38 21(5) . .
C33 C37 C38 132(4) . .
C31 C37 C38 121(2) 3_666 .
C30 C37 C35 129(4) . .
C33 C37 C35 74(5) . .
C31 C37 C35 88(4) 3_666 .
C38 C37 C35 150(3) . .
C30 C37 C34 123(5) . 3_666
C33 C37 C34 31(3) . 3_666
C31 C37 C34 17.7(7) 3_666 3_666
C38 C37 C34 103.1(16) . 3_666
C35 C37 C34 105(4) . 3_666
C30 C37 C34 35(4) . .
C33 C37 C34 118(4) . .
C31 C37 C34 106(2) 3_666 .
C38 C37 C34 14.5(15) . .
C35 C37 C34 163(2) . .
C34 C37 C34 88.8(18) 3_666 .
C34 C38 C30 149(5) . .
C34 C38 C31 11(4) . .
C30 C38 C31 140(3) . .
C34 C38 C37 132(4) . .
C30 C38 C37 17(2) . .
C31 C38 C37 123(2) . .
C34 C38 C32 86(5) . .
C30 C38 C32 125(5) . .
C31 C38 C32 96(4) . .
C37 C38 C32 141(4) . .
C34 C38 C33 27(3) . 3_666
C30 C38 C33 122(3) . 3_666
C31 C38 C33 19(2) . 3_666
C37 C38 C33 105.0(13) . 3_666
C32 C38 C33 113(4) . 3_666
C34 C38 C33 117(4) . .
C30 C38 C33 32(2) . .
C31 C38 C33 108.0(17) . .
C37 C38 C33 15.9(7) . .
C32 C38 C33 156(4) . .
C33 C38 C33 90.0(14) 3_666 .
C34 C31 C33 134(6) . 3_666
C34 C31 C38 10(3) . .
C33 C31 C38 127(4) 3_666 .
C34 C31 C37 124(4) . 3_666
C33 C31 C37 16(3) 3_666 3_666
C38 C31 C37 116(2) . 3_666
C34 C31 C30 112(4) . 3_666
C33 C31 C30 26(3) 3_666 3_666
C38 C31 C30 103.7(18) . 3_666
C37 C31 C30 12(2) 3_666 3_666
C34 C31 C30 24(3) . .
C33 C31 C30 112(4) 3_666 .
C38 C31 C30 15.2(9) . .
C37 C31 C30 100.8(17) 3_666 .
C30 C31 C30 88.6(16) 3_666 .

loop_
_geom_bond_atom_site_label_1
_geom_bond_atom_site_label_2
_geom_bond_distance
_geom_bond_site_symmetry_2
F8 C14 1.345(3) .
F10 C16 1.340(4) .
F5 C18 1.341(4) .
F1 C22 1.344(4) .
F6 C12 1.338(4) .
F7 C13 1.340(4) .
F2 C21 1.344(4) .
F9 C15 1.342(4) .
F4 C19 1.343(4) .
F3 C20 1.334(4) .
N2 C6 1.359(4) .
N2 C9 1.377(4) .
N1 C4 1.368(4) .
N1 C1 1.377(4) .
C1 C10 1.397(4) .
C1 C2 1.441(4) .
C5 C6 1.401(4) 3_564
C5 C4 1.404(4) .
C5 C17 1.490(4) .
C17 C18 1.384(4) .
C17 C22 1.387(4) .
C10 C9 1.392(4) .
C10 C11 1.498(4) .
C12 C11 1.386(4) .
C12 C13 1.388(4) .
C4 C3 1.449(4) .
C11 C16 1.381(4) .
C13 C14 1.366(5) .
C7 C8 1.346(4) .
C7 C6 1.438(4) .
C15 C14 1.366(5) .
C15 C16 1.387(4) .
C6 C5 1.401(4) 3_564
C2 C3 1.339(4) .
C22 C21 1.371(5) .
C8 C9 1.432(4) .
C18 C19 1.380(5) .
C21 C20 1.371(5) .
C19 C20 1.375(5) .
C25 C24 1.343(7) .
C25 C26 1.389(7) .
C28 C27 1.341(6) .
C28 C23 1.351(6) .
C27 C26 1.402(6) .
C26 C41 1.493(8) .
C24 C23 1.372(7) .
C23 C40 1.506(9) .
C32 C38 1.61(2) .
C32 C34 1.70(4) .
C33 C37 0.72(4) .
C33 C31 0.75(4) 3_666
C33 C34 1.34(4) 3_666
C33 C30 1.34(4) .
C33 C35 1.64(2) .
C33 C38 1.88(3) 3_666
C33 C38 1.97(3) .
C34 C38 0.64(4) .
C34 C31 0.70(4) .
C34 C33 1.34(4) 3_666
C34 C30 1.41(4) .
C34 C37 1.90(4) 3_666
C34 C37 1.90(4) .
C30 C37 0.67(4) .
C30 C38 0.82(4) .
C30 C31 1.98(3) 3_666
C30 C31 2.02(4) .
C35 C37 1.68(5) .
C37 C31 1.42(4) 3_666
C37 C38 1.41(4) .
C37 C34 1.90(4) 3_666
C38 C31 1.32(3) .
C38 C33 1.88(3) 3_666
C31 C33 0.75(4) 3_666
C31 C37 1.42(4) 3_666
C31 C30 1.98(3) 3_666
